data_1548587
loop_
_publ_author_name
'Arif, T.'
'Cazorla, C.'
'Bogliotti, N.'
'Saleh, N.'
'Blanchard, F.'
'Gandon, V.'
'M\'etivier, R.'
'Xie, J.'
'Voituriez, A.'
'Marinetti, A.'

_publ_section_title
;
 Bimetallic gold(i) complexes of photoswitchable phosphines: synthesis and
 uses in cooperative catalysis
;
_journal_issue 3
_journal_name_full 'Catalysis Science &amp; Technology'
_journal_page_first 710
_journal_paper_doi 10.1039/C7CY01614J
_journal_volume 8
_journal_year 2018
_chemical_formula_moiety 'C25 H17 Au Cl F4 N2 O P'
_chemical_formula_sum 'C25 H17 Au Cl F4 N2 O P'
_chemical_formula_weight 700.79
_space_group_crystal_system monoclinic
_space_group_IT_number 14
_space_group_name_Hall '-P 2yn'
_space_group_name_H-M_alt 'P 1 21/n 1'
_symmetry_space_group_name_Hall '-P 2yn'
_symmetry_space_group_name_H-M 'P 1 21/n 1'
_atom_sites_solution_hydrogens geom
_audit_creation_date 2015-10-29
_audit_creation_method
;
Olex2 1.2
(compiled 2015.09.30 svn.r3233 for OlexSys, GUI svn.r5103)
;
_audit_update_record
;
2016-06-10 deposited with the CCDC.
2017-12-12 downloaded from the CCDC.
;
_cell_angle_alpha 90
_cell_angle_beta 111.188(3)
_cell_angle_gamma 90
_cell_formula_units_Z 4
_cell_length_a 16.0034(5)
_cell_length_b 8.3754(2)
_cell_length_c 19.2521(5)
_cell_measurement_reflns_used 11513
_cell_measurement_temperature 200
_cell_measurement_theta_max 30.2320
_cell_measurement_theta_min 3.8470
_cell_volume 2406.01(12)
_computing_cell_refinement 'CrysAlisPro 1.171.38.41 (Rigaku OD, 2015)'
_computing_data_collection 'CrysAlisPro 1.171.38.41 (Rigaku OD, 2015)'
_computing_data_reduction 'CrysAlisPro 1.171.38.41 (Rigaku OD, 2015)'
_computing_molecular_graphics 'Olex2 (Dolomanov et al., 2009)'
_computing_publication_material 'Olex2 (Dolomanov et al., 2009)'
_computing_structure_refinement 'ShelXL (Sheldrick, 2015)'
_computing_structure_solution 'ShelXT (Sheldrick, 2015)'
_diffrn_ambient_temperature 200
_diffrn_detector PILT
_diffrn_detector_area_resol_mean 5.8140
_diffrn_measured_fraction_theta_full 0.995
_diffrn_measured_fraction_theta_max 0.887
_diffrn_measurement_details
;
List of Runs (angles in degrees, time in seconds):

  # Type    Start    End  Width  t~exp~   \w     \q     \k     \f   Frames
#--------------------------------------------------------------------------
  1  \w    -95.00  85.00   0.50   15.00    --   -5.00   8.00 -36.00  360
  2  \w    -83.50  43.00   0.50   15.00    --   -5.00 -24.00 -36.00  253
;
_diffrn_measurement_device 'AFC12 (Right): Kappa 3 circle'
_diffrn_measurement_device_type 'Rigaku Pilatus 200K'
_diffrn_measurement_method 'profile data from \w-scans'
_diffrn_measurement_specimen_support Fiber
_diffrn_orient_matrix_type 'CrysAlisPro convention (1999,Acta A55,543-557)'
_diffrn_orient_matrix_UB_11 -0.0270711000
_diffrn_orient_matrix_UB_12 -0.0104085000
_diffrn_orient_matrix_UB_13 0.0218100000
_diffrn_orient_matrix_UB_21 0.0292477000
_diffrn_orient_matrix_UB_22 -0.0609138000
_diffrn_orient_matrix_UB_23 0.0206835000
_diffrn_orient_matrix_UB_31 0.0258533000
_diffrn_orient_matrix_UB_32 0.0579516000
_diffrn_orient_matrix_UB_33 0.0256575000
_diffrn_radiation_monochromator Confocal
_diffrn_radiation_probe x-ray
_diffrn_radiation_type MoK\a
_diffrn_radiation_wavelength 0.71073
_diffrn_reflns_av_R_equivalents 0.0393
_diffrn_reflns_av_unetI/netI 0.0405
_diffrn_reflns_Laue_measured_fraction_full 0.995
_diffrn_reflns_Laue_measured_fraction_max 0.887
_diffrn_reflns_limit_h_max 20
_diffrn_reflns_limit_h_min -21
_diffrn_reflns_limit_k_max 11
_diffrn_reflns_limit_k_min -10
_diffrn_reflns_limit_l_max 25
_diffrn_reflns_limit_l_min -27
_diffrn_reflns_number 25630
_diffrn_reflns_point_group_measured_fraction_full 0.995
_diffrn_reflns_point_group_measured_fraction_max 0.887
_diffrn_reflns_theta_full 25.242
_diffrn_reflns_theta_max 30.059
_diffrn_reflns_theta_min 3.748
_diffrn_source MicroMax003_Mo
_diffrn_source_current 0.6
_diffrn_source_type 'Enhance (Mo) X-ray Source'
_diffrn_source_voltage 50.0
_exptl_absorpt_coefficient_mu 6.345
_exptl_absorpt_correction_T_max 1.00000
_exptl_absorpt_correction_T_min 0.42338
_exptl_absorpt_correction_type multi-scan
_exptl_absorpt_process_details
'CrysAlisPro 1.171.38.41 (Rigaku Oxford Diffraction, 2015) Empirical absorption correction using spherical harmonics, implemented in SCALE3 ABSPACK scaling algorithm.'
_exptl_crystal_colour yellow
_exptl_crystal_density_diffrn 1.935
_exptl_crystal_description needle
_exptl_crystal_F_000 1344
_exptl_crystal_size_max 0.28
_exptl_crystal_size_mid 0.14
_exptl_crystal_size_min 0.12
_refine_diff_density_max 1.406
_refine_diff_density_min -0.845
_refine_diff_density_rms 0.110
_refine_ls_extinction_method none
_refine_ls_goodness_of_fit_ref 1.058
_refine_ls_hydrogen_treatment constr
_refine_ls_matrix_type full
_refine_ls_number_parameters 317
_refine_ls_number_reflns 6263
_refine_ls_number_restraints 0
_refine_ls_restrained_S_all 1.058
_refine_ls_R_factor_all 0.0389
_refine_ls_R_factor_gt 0.0258
_refine_ls_shift/su_max 0.004
_refine_ls_shift/su_mean 0.000
_refine_ls_structure_factor_coef Fsqd
_refine_ls_weighting_details 'w=1/[\s^2^(Fo^2^)+(0.0268P)^2^+0.0541P] where P=(Fo^2^+2Fc^2^)/3'
_refine_ls_weighting_scheme calc
_refine_ls_wR_factor_gt 0.0566
_refine_ls_wR_factor_ref 0.0598
_reflns_Friedel_coverage 0.000
_reflns_number_gt 5080
_reflns_number_total 6263
_reflns_threshold_expression 'I > 2\s(I)'
_cod_data_source_file c7cy01614j2.cif
_cod_data_source_block 291015_ta_singleau_z_mo
_cod_depositor_comments 'Adding full bibliography for 1548586--1548589.cif.'
_cod_original_cell_volume 2406.02(13)
_cod_database_code 1548587
_chemical_oxdiff_formula C24H20N2F4O1PAuCl
_shelx_space_group_comment
;
The symmetry employed for this shelxl refinement is uniquely defined
by the following loop, which should always be used as a source of
symmetry information in preference to the above space-group names.
They are only intended as comments.
;
_reflns_odcompleteness_completeness 88.82
_reflns_odcompleteness_iscentric 1
_reflns_odcompleteness_theta 29.99
_olex2_refinement_description
;
1. Fixed Uiso
 At 1.2 times of:
  All C(H) groups
 At 1.5 times of:
  All C(H,H,H) groups
2.a Aromatic/amide H refined with riding coordinates:
 C2(H2), C3(H3), C4(H4), C5(H5), C6(H6), C8(H8), C9(H9), C10(H10), C11(H11),
 C12(H12), C14(H14), C15(H15), C21(H21), C23(H23)
2.b Idealised Me refined as rotating group:
 C25(H25A,H25B,H25C)
;
_shelx_shelxl_version_number 2014/7
_olex2_submission_special_instructions 'No special instructions were received'
_oxdiff_exptl_absorpt_empirical_details
;
Empirical correction (ABSPACK) includes:
- Absorption correction using spherical harmonics
- Frame scaling
;
_oxdiff_exptl_absorpt_empirical_full_max 1.691
_oxdiff_exptl_absorpt_empirical_full_min 0.714

loop_
_space_group_symop_operation_xyz
'x, y, z'
'-x+1/2, y+1/2, -z+1/2'
'-x, -y, -z'
'x-1/2, -y-1/2, z-1/2'

loop_
_atom_site_label
_atom_site_type_symbol
_atom_site_fract_x
_atom_site_fract_y
_atom_site_fract_z
_atom_site_U_iso_or_equiv
_atom_site_adp_type
_atom_site_occupancy
_atom_site_site_symmetry_order
_atom_site_calc_flag
_atom_site_refinement_flags_posn
Au1 Au 0.14051(2) 0.42917(2) 0.53278(2) 0.02940(5) Uani 1 1 d .
C1 C 0.1642(2) 0.0942(3) 0.44570(15) 0.0295(6) Uani 1 1 d .
C2 C 0.1205(3) 0.0246(4) 0.48879(19) 0.0431(8) Uani 1 1 d .
H2 H 0.1113 0.0846 0.5273 0.052 Uiso 1 1 calc R
C3 C 0.0904(3) -0.1313(5) 0.4760(2) 0.0571(10) Uani 1 1 d .
H3 H 0.0614 -0.1785 0.5061 0.069 Uiso 1 1 calc R
C4 C 0.1025(3) -0.2179(4) 0.4198(2) 0.0547(9) Uani 1 1 d .
H4 H 0.0802 -0.3239 0.4103 0.066 Uiso 1 1 calc R
C5 C 0.1468(3) -0.1519(4) 0.3773(2) 0.0506(9) Uani 1 1 d .
H5 H 0.1561 -0.2134 0.3392 0.061 Uiso 1 1 calc R
C6 C 0.1777(2) 0.0030(4) 0.38979(17) 0.0394(7) Uani 1 1 d .
H6 H 0.2083 0.0480 0.3604 0.047 Uiso 1 1 calc R
C7 C 0.18573(18) 0.3828(3) 0.37181(14) 0.0255(5) Uani 1 1 d .
C8 C 0.0985(2) 0.4145(3) 0.32438(17) 0.0335(6) Uani 1 1 d .
H8 H 0.0496 0.3896 0.3394 0.040 Uiso 1 1 calc R
C9 C 0.0830(2) 0.4822(4) 0.25529(17) 0.0416(7) Uani 1 1 d .
H9 H 0.0233 0.5034 0.2228 0.050 Uiso 1 1 calc R
C10 C 0.1535(2) 0.5189(4) 0.23358(17) 0.0434(8) Uani 1 1 d .
H10 H 0.1424 0.5662 0.1862 0.052 Uiso 1 1 calc R
C11 C 0.2397(2) 0.4880(5) 0.27956(17) 0.0492(9) Uani 1 1 d .
H11 H 0.2881 0.5147 0.2643 0.059 Uiso 1 1 calc R
C12 C 0.2565(2) 0.4169(4) 0.34913(17) 0.0380(7) Uani 1 1 d .
H12 H 0.3161 0.3923 0.3806 0.046 Uiso 1 1 calc R
C13 C 0.32360(18) 0.2845(3) 0.50970(13) 0.0269(6) Uani 1 1 d .
C14 C 0.3709(2) 0.1412(4) 0.52255(15) 0.0321(6) Uani 1 1 d .
H14 H 0.3394 0.0440 0.5060 0.039 Uiso 1 1 calc R
C15 C 0.4633(2) 0.1375(4) 0.55902(16) 0.0370(7) Uani 1 1 d .
H15 H 0.4948 0.0390 0.5683 0.044 Uiso 1 1 calc R
C16 C 0.5075(2) 0.2780(4) 0.58126(15) 0.0372(7) Uani 1 1 d .
C17 C 0.4641(2) 0.4246(3) 0.57288(16) 0.0315(6) Uani 1 1 d .
C18 C 0.3723(2) 0.4236(3) 0.53534(15) 0.0283(6) Uani 1 1 d .
C19 C 0.4448(2) 0.6366(4) 0.67290(16) 0.0356(7) Uani 1 1 d .
C20 C 0.4632(2) 0.5138(4) 0.72552(16) 0.0397(7) Uani 1 1 d .
C21 C 0.4172(3) 0.4937(4) 0.77219(17) 0.0449(8) Uani 1 1 d .
H21 H 0.4324 0.4098 0.8078 0.054 Uiso 1 1 calc R
C22 C 0.3475(2) 0.5982(4) 0.76686(17) 0.0404(8) Uani 1 1 d .
C23 C 0.3264(2) 0.7217(4) 0.71539(17) 0.0405(7) Uani 1 1 d .
H23 H 0.2783 0.7925 0.7106 0.049 Uiso 1 1 calc R
C24 C 0.3767(2) 0.7385(4) 0.67184(17) 0.0405(7) Uani 1 1 d .
C25 C 0.2298(3) 0.6686(5) 0.8091(2) 0.0514(9) Uani 1 1 d .
H25A H 0.1825 0.6573 0.7599 0.077 Uiso 1 1 calc GR
H25B H 0.2500 0.7799 0.8166 0.077 Uiso 1 1 calc GR
H25C H 0.2063 0.6379 0.8477 0.077 Uiso 1 1 calc GR
Cl1 Cl 0.08525(6) 0.55569(10) 0.61219(5) 0.0494(2) Uani 1 1 d .
F1 F 0.32914(12) 0.56428(18) 0.52115(10) 0.0358(4) Uani 1 1 d .
F2 F 0.59769(12) 0.2788(3) 0.61422(11) 0.0520(5) Uani 1 1 d .
F3 F 0.53214(15) 0.4156(2) 0.73122(11) 0.0546(6) Uani 1 1 d .
F4 F 0.35809(16) 0.8603(3) 0.62255(12) 0.0613(6) Uani 1 1 d .
N1 N 0.51491(18) 0.5723(3) 0.58927(15) 0.0397(6) Uani 1 1 d .
N2 N 0.50042(19) 0.6731(3) 0.63133(15) 0.0433(7) Uani 1 1 d .
O1 O 0.30316(19) 0.5680(3) 0.81350(14) 0.0515(6) Uani 1 1 d .
P1 P 0.20218(5) 0.29764(9) 0.46283(3) 0.02505(14) Uani 1 1 d .

loop_
_atom_site_aniso_label
_atom_site_aniso_U_11
_atom_site_aniso_U_22
_atom_site_aniso_U_33
_atom_site_aniso_U_23
_atom_site_aniso_U_13
_atom_site_aniso_U_12
Au1 0.03056(7) 0.03458(7) 0.02486(6) -0.00283(4) 0.01218(5) 0.00008(5)
C1 0.0299(15) 0.0301(15) 0.0272(13) 0.0003(11) 0.0090(12) -0.0002(12)
C2 0.056(2) 0.0377(17) 0.0447(18) 0.0012(15) 0.0291(17) -0.0026(16)
C3 0.075(3) 0.0372(18) 0.072(3) 0.0076(19) 0.043(2) -0.008(2)
C4 0.070(3) 0.0311(16) 0.064(2) -0.0028(17) 0.026(2) -0.0054(18)
C5 0.067(2) 0.0330(17) 0.0491(19) -0.0087(16) 0.0176(18) -0.0022(18)
C6 0.0475(19) 0.0395(17) 0.0330(15) -0.0048(14) 0.0166(14) -0.0030(16)
C7 0.0271(14) 0.0251(13) 0.0222(12) -0.0022(11) 0.0062(11) -0.0009(11)
C8 0.0313(15) 0.0378(17) 0.0319(14) -0.0024(12) 0.0122(12) -0.0020(13)
C9 0.0409(18) 0.0457(18) 0.0279(15) 0.0009(14) 0.0001(13) 0.0060(16)
C10 0.054(2) 0.0476(19) 0.0240(14) 0.0047(14) 0.0081(14) -0.0049(17)
C11 0.0421(19) 0.078(3) 0.0300(15) 0.0047(17) 0.0162(14) -0.0143(19)
C12 0.0288(15) 0.060(2) 0.0238(13) 0.0046(13) 0.0076(12) -0.0021(14)
C13 0.0294(14) 0.0337(14) 0.0170(11) 0.0014(11) 0.0078(10) 0.0026(12)
C14 0.0377(16) 0.0348(15) 0.0233(13) -0.0003(12) 0.0102(12) 0.0014(14)
C15 0.0387(17) 0.0412(17) 0.0279(14) 0.0026(14) 0.0080(12) 0.0115(15)
C16 0.0287(14) 0.0561(19) 0.0246(13) 0.0023(14) 0.0070(12) 0.0025(15)
C17 0.0295(15) 0.0429(17) 0.0229(13) -0.0007(12) 0.0105(11) -0.0035(13)
C18 0.0289(14) 0.0356(16) 0.0204(12) 0.0007(11) 0.0090(11) 0.0011(12)
C19 0.0411(17) 0.0338(16) 0.0287(14) -0.0061(13) 0.0090(13) -0.0108(14)
C20 0.0425(18) 0.0439(18) 0.0275(15) -0.0044(14) 0.0065(13) 0.0003(16)
C21 0.061(2) 0.0439(18) 0.0282(15) 0.0047(15) 0.0143(15) -0.0014(18)
C22 0.051(2) 0.0411(18) 0.0306(15) -0.0013(13) 0.0158(14) -0.0069(15)
C23 0.0499(19) 0.0343(16) 0.0395(16) -0.0009(14) 0.0188(15) -0.0012(15)
C24 0.052(2) 0.0275(16) 0.0397(16) 0.0025(13) 0.0133(15) -0.0081(14)
C25 0.061(2) 0.056(2) 0.0422(18) -0.0103(16) 0.0237(17) -0.0037(19)
Cl1 0.0498(5) 0.0634(6) 0.0442(4) -0.0156(4) 0.0280(4) -0.0007(4)
F1 0.0353(9) 0.0303(9) 0.0358(9) -0.0013(7) 0.0059(7) -0.0009(7)
F2 0.0256(9) 0.0691(13) 0.0540(11) 0.0015(10) 0.0055(8) 0.0054(9)
F3 0.0551(13) 0.0692(15) 0.0344(10) 0.0044(9) 0.0101(9) 0.0192(10)
F4 0.0866(17) 0.0414(11) 0.0702(14) 0.0199(11) 0.0454(13) 0.0084(12)
N1 0.0295(13) 0.0497(17) 0.0373(14) -0.0018(12) 0.0088(11) -0.0118(12)
N2 0.0426(15) 0.0495(17) 0.0359(13) -0.0040(13) 0.0118(12) -0.0116(13)
O1 0.0655(17) 0.0552(16) 0.0425(13) 0.0058(11) 0.0299(13) 0.0017(12)
P1 0.0261(3) 0.0288(3) 0.0203(3) -0.0008(3) 0.0084(3) -0.0013(3)

loop_
_atom_type_symbol
_atom_type_description
_atom_type_scat_dispersion_real
_atom_type_scat_dispersion_imag
_atom_type_scat_source
C C 0.0033 0.0016 'International Tables Vol C Tables 4.2.6.8 and 6.1.1.4'
H H 0.0000 0.0000 'International Tables Vol C Tables 4.2.6.8 and 6.1.1.4'
Au Au -2.0133 8.8022 'International Tables Vol C Tables 4.2.6.8 and 6.1.1.4'
Cl Cl 0.1484 0.1585 'International Tables Vol C Tables 4.2.6.8 and 6.1.1.4'
F F 0.0171 0.0103 'International Tables Vol C Tables 4.2.6.8 and 6.1.1.4'
N N 0.0061 0.0033 'International Tables Vol C Tables 4.2.6.8 and 6.1.1.4'
O O 0.0106 0.0060 'International Tables Vol C Tables 4.2.6.8 and 6.1.1.4'
P P 0.1023 0.0942 'International Tables Vol C Tables 4.2.6.8 and 6.1.1.4'

loop_
_geom_angle_atom_site_label_1
_geom_angle_atom_site_label_2
_geom_angle_atom_site_label_3
_geom_angle
P1 Au1 Cl1 175.70(3)
C2 C1 C6 118.7(3)
C2 C1 P1 119.8(2)
C6 C1 P1 121.5(2)
C1 C2 H2 119.8
C3 C2 C1 120.4(3)
C3 C2 H2 119.8
C2 C3 H3 120.0
C4 C3 C2 120.1(3)
C4 C3 H3 120.0
C3 C4 H4 119.8
C3 C4 C5 120.4(3)
C5 C4 H4 119.8
C4 C5 H5 119.9
C6 C5 C4 120.1(3)
C6 C5 H5 119.9
C1 C6 H6 119.9
C5 C6 C1 120.2(3)
C5 C6 H6 119.9
C8 C7 P1 118.0(2)
C12 C7 C8 119.7(3)
C12 C7 P1 122.3(2)
C7 C8 H8 120.0
C9 C8 C7 119.9(3)
C9 C8 H8 120.0
C8 C9 H9 119.9
C10 C9 C8 120.2(3)
C10 C9 H9 119.9
C9 C10 H10 119.7
C11 C10 C9 120.5(3)
C11 C10 H10 119.7
C10 C11 H11 120.0
C10 C11 C12 120.0(3)
C12 C11 H11 120.0
C7 C12 C11 119.6(3)
C7 C12 H12 120.2
C11 C12 H12 120.2
C14 C13 P1 123.6(2)
C18 C13 C14 117.4(3)
C18 C13 P1 119.1(2)
C13 C14 H14 119.3
C15 C14 C13 121.3(3)
C15 C14 H14 119.3
C14 C15 H15 120.7
C16 C15 C14 118.6(3)
C16 C15 H15 120.7
C15 C16 C17 123.0(3)
F2 C16 C15 119.9(3)
F2 C16 C17 117.0(3)
C16 C17 N1 120.7(3)
C18 C17 C16 116.5(3)
C18 C17 N1 121.6(3)
C17 C18 C13 123.0(3)
F1 C18 C13 118.8(3)
F1 C18 C17 118.2(2)
C20 C19 N2 123.6(3)
C24 C19 C20 115.1(3)
C24 C19 N2 120.5(3)
C21 C20 C19 123.1(3)
F3 C20 C19 117.4(3)
F3 C20 C21 119.5(3)
C20 C21 H21 120.5
C20 C21 C22 118.9(3)
C22 C21 H21 120.5
C23 C22 C21 120.2(3)
O1 C22 C21 115.6(3)
O1 C22 C23 124.2(3)
C22 C23 H23 120.9
C24 C23 C22 118.1(3)
C24 C23 H23 120.9
C23 C24 C19 124.5(3)
F4 C24 C19 116.7(3)
F4 C24 C23 118.8(3)
H25A C25 H25B 109.5
H25A C25 H25C 109.5
H25B C25 H25C 109.5
O1 C25 H25A 109.5
O1 C25 H25B 109.5
O1 C25 H25C 109.5
N2 N1 C17 119.8(3)
N1 N2 C19 121.2(3)
C22 O1 C25 118.0(3)
C1 P1 Au1 112.66(10)
C1 P1 C7 105.84(13)
C1 P1 C13 105.19(13)
C7 P1 Au1 116.52(9)
C7 P1 C13 104.90(12)
C13 P1 Au1 110.84(8)

loop_
_geom_bond_atom_site_label_1
_geom_bond_atom_site_label_2
_geom_bond_distance
Au1 Cl1 2.2845(8)
Au1 P1 2.2276(7)
C1 C2 1.392(4)
C1 C6 1.399(4)
C1 P1 1.799(3)
C2 H2 0.9500
C2 C3 1.382(5)
C3 H3 0.9500
C3 C4 1.371(6)
C4 H4 0.9500
C4 C5 1.379(5)
C5 H5 0.9500
C5 C6 1.378(5)
C6 H6 0.9500
C7 C8 1.390(4)
C7 C12 1.382(4)
C7 P1 1.821(3)
C8 H8 0.9500
C8 C9 1.383(4)
C9 H9 0.9500
C9 C10 1.373(5)
C10 H10 0.9500
C10 C11 1.367(5)
C11 H11 0.9500
C11 C12 1.400(4)
C12 H12 0.9500
C13 C14 1.393(4)
C13 C18 1.389(4)
C13 P1 1.826(3)
C14 H14 0.9500
C14 C15 1.389(4)
C15 H15 0.9500
C15 C16 1.361(5)
C16 C17 1.391(4)
C16 F2 1.350(3)
C17 C18 1.383(4)
C17 N1 1.451(4)
C18 F1 1.343(3)
C19 C20 1.398(5)
C19 C24 1.380(5)
C19 N2 1.428(4)
C20 C21 1.363(5)
C20 F3 1.348(4)
C21 H21 0.9500
C21 C22 1.391(5)
C22 C23 1.387(4)
C22 O1 1.355(4)
C23 H23 0.9500
C23 C24 1.363(5)
C24 F4 1.351(4)
C25 H25A 0.9800
C25 H25B 0.9800
C25 H25C 0.9800
C25 O1 1.423(4)
N1 N2 1.248(4)

loop_
_geom_torsion_atom_site_label_1
_geom_torsion_atom_site_label_2
_geom_torsion_atom_site_label_3
_geom_torsion_atom_site_label_4
_geom_torsion
C1 C2 C3 C4 -0.9(6)
C2 C1 C6 C5 1.0(5)
C2 C1 P1 Au1 -15.3(3)
C2 C1 P1 C7 -143.7(3)
C2 C1 P1 C13 105.5(3)
C2 C3 C4 C5 1.8(6)
C3 C4 C5 C6 -1.4(6)
C4 C5 C6 C1 -0.1(5)
C6 C1 C2 C3 -0.5(5)
C6 C1 P1 Au1 164.8(2)
C6 C1 P1 C7 36.4(3)
C6 C1 P1 C13 -74.4(3)
C7 C8 C9 C10 -0.3(5)
C8 C7 C12 C11 2.1(5)
C8 C7 P1 Au1 -53.9(2)
C8 C7 P1 C1 72.2(2)
C8 C7 P1 C13 -176.9(2)
C8 C9 C10 C11 0.5(5)
C9 C10 C11 C12 0.6(6)
C10 C11 C12 C7 -1.9(6)
C12 C7 C8 C9 -1.0(4)
C12 C7 P1 Au1 125.8(2)
C12 C7 P1 C1 -108.1(3)
C12 C7 P1 C13 2.8(3)
C13 C14 C15 C16 -1.0(4)
C14 C13 C18 C17 -0.5(4)
C14 C13 C18 F1 177.3(2)
C14 C13 P1 Au1 125.6(2)
C14 C13 P1 C1 3.6(3)
C14 C13 P1 C7 -107.8(2)
C14 C15 C16 C17 3.7(4)
C14 C15 C16 F2 -177.4(3)
C15 C16 C17 C18 -4.6(4)
C15 C16 C17 N1 -172.5(3)
C16 C17 C18 C13 2.9(4)
C16 C17 C18 F1 -174.9(2)
C16 C17 N1 N2 -129.1(3)
C17 N1 N2 C19 9.8(4)
C18 C13 C14 C15 -0.5(4)
C18 C13 P1 Au1 -53.4(2)
C18 C13 P1 C1 -175.4(2)
C18 C13 P1 C7 73.2(2)
C18 C17 N1 N2 63.6(4)
C19 C20 C21 C22 1.1(5)
C20 C19 C24 C23 -2.9(5)
C20 C19 C24 F4 178.9(3)
C20 C19 N2 N1 60.3(4)
C20 C21 C22 C23 -0.8(5)
C20 C21 C22 O1 178.1(3)
C21 C22 C23 C24 -1.2(5)
C21 C22 O1 C25 -178.4(3)
C22 C23 C24 C19 3.1(5)
C22 C23 C24 F4 -178.6(3)
C23 C22 O1 C25 0.5(5)
C24 C19 C20 C21 0.7(5)
C24 C19 C20 F3 -176.9(3)
C24 C19 N2 N1 -130.4(3)
F2 C16 C17 C18 176.5(2)
F2 C16 C17 N1 8.5(4)
F3 C20 C21 C22 178.6(3)
N1 C17 C18 C13 170.8(3)
N1 C17 C18 F1 -7.1(4)
N2 C19 C20 C21 170.6(3)
N2 C19 C20 F3 -7.0(5)
N2 C19 C24 C23 -173.1(3)
N2 C19 C24 F4 8.7(4)
O1 C22 C23 C24 180.0(3)
P1 C1 C2 C3 179.6(3)
P1 C1 C6 C5 -179.1(3)
P1 C7 C8 C9 178.7(2)
P1 C7 C12 C11 -177.6(3)
P1 C13 C14 C15 -179.5(2)
P1 C13 C18 C17 178.5(2)
P1 C13 C18 F1 -3.7(3)
